data_7720390
loop_
_publ_author_name
'Doliner, Tobias A.'
'Hartmann, Peter E.'
'Oberwinkler, Gernot'
'Belaj, Ferdinand'
'Dup&#xe9;, Antoine'
'Boese, A. Daniel'
'Schachner, J&#xf6;rg A'

_publ_section_title
;
 A di-nuclear &#x3bc;-oxido rhenium(VI) complex: from deep purple to
 catalytic applications.
;
_journal_issue 11
_journal_name_full 'Dalton transactions (Cambridge, England : 2003)'
_journal_page_first 4547
_journal_page_last 4559
_journal_paper_doi 10.1039/d6dt00039h
_journal_volume 55
_journal_year 2026
_chemical_formula_moiety 'C21 H34 Cl2 N O3 Re S'
_chemical_formula_sum 'C21 H34 Cl2 N O3 Re S'
_chemical_formula_weight 637.65
_chemical_name_systematic
'(2,4-t-butyl-6-(4,4-dimethyl-4,5-dihydro-1,3-oxazol-2-yl)phenolato)-dichlorido-(dimethyl sulfide)-oxido-rhenium(v)'
_space_group_crystal_system triclinic
_space_group_IT_number 2
_space_group_name_Hall '-P 1'
_space_group_name_H-M_alt 'P -1'
_atom_sites_solution_hydrogens geom
_atom_sites_solution_primary dual
_audit_creation_date 2025-09-25
_audit_creation_method
;
Olex2 1.5-ac7-018
(compiled 2025.08.06 svn.rb7424aed for Rigaku Oxford Diffraction, GUI svn.r7314)
;
_audit_update_record
;
2025-11-04 deposited with the CCDC.	2026-02-11 downloaded from the CCDC.
;
_cell_angle_alpha 67.984(2)
_cell_angle_beta 83.086(2)
_cell_angle_gamma 89.813(2)
_cell_formula_units_Z 2
_cell_length_a 10.0035(2)
_cell_length_b 11.1092(2)
_cell_length_c 12.0885(3)
_cell_measurement_reflns_used 27083
_cell_measurement_temperature 100.00(11)
_cell_measurement_theta_max 33.7820
_cell_measurement_theta_min 2.7740
_cell_volume 1235.11(5)
_computing_cell_refinement 'CrysAlisPro 1.171.43.142a (Rigaku OD, 2024)'
_computing_data_collection 'CrysAlisPro system (CCD 43.142a 64-bit (release 17-10-2024))'
_computing_data_reduction 'CrysAlisPro 1.171.43.142a (Rigaku OD, 2024)'
_computing_molecular_graphics 'Olex2 1.5-ac7-018 (Dolomanov et al., 2009)'
_computing_publication_material 'Olex2 1.5-ac7-018 (Dolomanov et al., 2009)'
_computing_structure_refinement 'SHELXL 2019/3 (Sheldrick, 2015)'
_computing_structure_solution 'SHELXT 2018/2 (Sheldrick, 2018)'
_diffrn_ambient_temperature 100.00(11)
_diffrn_detector 'Hybrid Pixel Array Detector'
_diffrn_detector_area_resol_mean 10.0000
_diffrn_detector_type 'HyPix-Arc 100'
_diffrn_measured_fraction_theta_full 0.999
_diffrn_measured_fraction_theta_max 0.999
_diffrn_measurement_details
;
List of Runs (angles in degrees, time in seconds):

  # Type    Start    End  Width  t~exp~   \w     \q     \k     \f   Frames
#--------------------------------------------------------------------------
  1  \w     -7.00  46.00   0.50    4.00    --    9.08 -99.00 150.00  106
  2  \w     -8.00  60.00   0.50    4.00    --    9.08  57.00  90.00  136
  3  \w    -60.00   6.00   0.50    4.00    --  -10.95 -57.00-120.00  132
  4  \w    -48.00  66.00   0.50    4.00    --  -10.95  19.00  60.00  228
  5  \w    -25.00  14.00   0.50    4.00    --  -10.95 -77.00  60.00   78
  6  \w     -7.00  26.00   0.50    4.00    --  -10.95 -99.00 150.00   66
  7  \w    -60.00   6.00   0.50    4.00    --  -10.95 -57.00 150.00  132
  8  \w    -48.00  66.00   0.50    4.00    --  -10.95  19.00  60.00  228
  9  \w    -35.00  25.00   0.50    4.00    --  -10.95  77.00   0.00  120
 10  \w    -88.00   5.00   0.50    4.00    --  -10.95 -19.00-150.00  186
 11  \w    -25.00  34.00   0.50    4.00    --    9.08 -77.00 -90.00  118
 12  \w    -35.00 -10.00   0.50    4.00    --  -10.95  77.00-180.00   50
;
_diffrn_measurement_device 'four-circle diffractometer'
_diffrn_measurement_device_type 'XtaLAB Synergy, Dualflex, HyPix-Arc 100'
_diffrn_measurement_method '\w scans'
_diffrn_orient_matrix_type 'CrysAlisPro convention (1999,Acta A55,543-557)'
_diffrn_orient_matrix_UB_11 0.0494143000
_diffrn_orient_matrix_UB_12 -0.0203711000
_diffrn_orient_matrix_UB_13 0.0399059000
_diffrn_orient_matrix_UB_21 0.0417371000
_diffrn_orient_matrix_UB_22 0.0554422000
_diffrn_orient_matrix_UB_23 -0.0367961000
_diffrn_orient_matrix_UB_31 -0.0304670000
_diffrn_orient_matrix_UB_32 0.0355534000
_diffrn_orient_matrix_UB_33 0.0335643000
_diffrn_radiation_monochromator mirror
_diffrn_radiation_probe x-ray
_diffrn_radiation_type 'Mo K\a'
_diffrn_radiation_wavelength 0.71073
_diffrn_reflns_av_R_equivalents 0.0326
_diffrn_reflns_av_unetI/netI 0.0283
_diffrn_reflns_Laue_measured_fraction_full 0.999
_diffrn_reflns_Laue_measured_fraction_max 0.999
_diffrn_reflns_limit_h_max 14
_diffrn_reflns_limit_h_min -14
_diffrn_reflns_limit_k_max 15
_diffrn_reflns_limit_k_min -15
_diffrn_reflns_limit_l_max 17
_diffrn_reflns_limit_l_min -17
_diffrn_reflns_number 36927
_diffrn_reflns_point_group_measured_fraction_full 0.999
_diffrn_reflns_point_group_measured_fraction_max 0.999
_diffrn_reflns_theta_full 25.242
_diffrn_reflns_theta_max 30.508
_diffrn_reflns_theta_min 2.787
_diffrn_source 'micro-focus sealed X-ray tube'
_diffrn_source_type 'PhotonJet (Mo) X-ray Source'
_exptl_absorpt_coefficient_mu 5.241
_exptl_absorpt_correction_T_max 1.000
_exptl_absorpt_correction_T_min 0.364
_exptl_absorpt_correction_type gaussian
_exptl_absorpt_process_details
;
CrysAlisPro 1.171.43.142a (Rigaku Oxford Diffraction, 2024)
Numerical absorption correction based on gaussian integration over
a multifaceted crystal model
Empirical absorption correction using spherical harmonics,
implemented in SCALE3 ABSPACK scaling algorithm.
;
_exptl_crystal_colour yellow
_exptl_crystal_colour_primary yellow
_exptl_crystal_density_diffrn 1.715
_exptl_crystal_description plate
_exptl_crystal_F_000 632
_exptl_crystal_recrystallization_method 'Re-crystallisation from solvent: dichloroethane'
_exptl_crystal_size_max 0.2
_exptl_crystal_size_mid 0.09
_exptl_crystal_size_min 0.08
_refine_diff_density_max 1.617
_refine_diff_density_min -1.939
_refine_diff_density_rms 0.132
_refine_ls_extinction_method none
_refine_ls_goodness_of_fit_ref 1.206
_refine_ls_hydrogen_treatment constr
_refine_ls_matrix_type full
_refine_ls_number_parameters 272
_refine_ls_number_reflns 7537
_refine_ls_number_restraints 0
_refine_ls_restrained_S_all 1.206
_refine_ls_R_factor_all 0.0301
_refine_ls_R_factor_gt 0.0257
_refine_ls_shift/su_max 0.002
_refine_ls_shift/su_mean 0.000
_refine_ls_structure_factor_coef Fsqd
_refine_ls_weighting_details 'w=1/[\s^2^(Fo^2^)+(0.0060P)^2^+3.3327P] where P=(Fo^2^+2Fc^2^)/3'
_refine_ls_weighting_scheme calc
_refine_ls_wR_factor_gt 0.0523
_refine_ls_wR_factor_ref 0.0531
_reflns_Friedel_coverage 0.000
_reflns_number_gt 6990
_reflns_number_total 7537
_reflns_threshold_expression 'I > 2\s(I)'
_cod_data_source_file d6dt00039h2.cif
_cod_data_source_block ad124
_cod_depositor_comments 'Adding full bibliography for 7720387--7720392.cif.'
_cod_database_code 7720390
_shelx_shelxl_version_number 2019/3
_chemical_oxdiff_formula 'C21 H34 N1 O3 S1 Cl2 Re1 '
_chemical_oxdiff_usercomment JSA-COR-C2A
_shelx_space_group_comment
;
The symmetry employed for this shelxl refinement is uniquely defined
by the following loop, which should always be used as a source of
symmetry information in preference to the above space-group names.
They are only intended as comments.
;
_shelx_estimated_absorpt_t_max 0.679
_shelx_estimated_absorpt_t_min 0.420
_olex2_refinement_description
;
1. Fixed Uiso
 At 1.2 times of:
  All C(H) groups, All C(H,H) groups
 At 1.5 times of:
  All C(H,H,H) groups
2.a Secondary CH2 refined with riding coordinates:
 C8(H81,H82)
2.b Aromatic/amide H refined with riding coordinates:
 C3(H3), C5(H5)
2.c Idealised Me refined as rotating group:
 C10(H101,H102,H103), C11(H111,H112,H113), C13(H131,H132,H133), C14(H141,H142,
 H143), C15(H151,H152,H153), C17(H171,H172,H173), C18(H181,H182,H183), C19(H191,
 H192,H193), C20(H201,H202,H203), C21(H211,H212,H213)
;
_olex2_exptl_crystal_mounting_method 'The crystal was mounted on a MiTeGen loop'
_olex2_submission_original_sample_id JSA-COR-C2A
_olex2_submission_special_instructions 'No special instructions were received'
_oxdiff_exptl_absorpt_empirical_details
;
Empirical correction (ABSPACK) includes:
- Absorption correction using spherical harmonics
- Frame scaling
;
_oxdiff_exptl_absorpt_empirical_full_max 1.195
_oxdiff_exptl_absorpt_empirical_full_min 0.885

loop_
_space_group_symop_operation_xyz
'x, y, z'
'-x, -y, -z'

loop_
_atom_site_label
_atom_site_type_symbol
_atom_site_fract_x
_atom_site_fract_y
_atom_site_fract_z
_atom_site_U_iso_or_equiv
_atom_site_adp_type
_atom_site_occupancy
_atom_site_site_symmetry_order
_atom_site_calc_flag
_atom_site_refinement_flags_posn
_atom_site_refinement_flags_adp
_atom_site_refinement_flags_occupancy
_atom_site_disorder_assembly
_atom_site_disorder_group
Re1 Re 0.25605(2) 0.76702(2) 0.11324(2) 0.01119(3) Uani 1 1 d . . . . .
Cl1 Cl 0.49376(8) 0.74147(8) 0.12857(7) 0.02082(15) Uani 1 1 d . . . . .
Cl2 Cl 0.01492(7) 0.76100(7) 0.12832(7) 0.01928(14) Uani 1 1 d . . . . .
S1 S 0.24294(8) 0.93351(7) 0.19669(7) 0.01739(14) Uani 1 1 d . . . . .
O1 O 0.2852(2) 0.8713(2) -0.03188(19) 0.0180(4) Uani 1 1 d . . . . .
O2 O 0.2344(2) 0.64197(19) 0.27664(18) 0.0131(4) Uani 1 1 d . . . . .
O3 O 0.2436(2) 0.3846(2) 0.10258(18) 0.0168(4) Uani 1 1 d . . . . .
N1 N 0.2536(2) 0.5961(2) 0.0733(2) 0.0127(5) Uani 1 1 d . . . . .
C1 C 0.2428(3) 0.5156(3) 0.3397(2) 0.0108(5) Uani 1 1 d . . . . .
C2 C 0.2463(3) 0.4689(3) 0.4654(2) 0.0106(5) Uani 1 1 d . . . . .
C3 C 0.2450(3) 0.3354(3) 0.5260(3) 0.0125(5) Uani 1 1 d . . . . .
H3 H 0.244559 0.302458 0.610762 0.015 Uiso 1 1 calc R U . . .
C4 C 0.2444(3) 0.2458(3) 0.4689(3) 0.0128(5) Uani 1 1 d . . . . .
C5 C 0.2464(3) 0.2947(3) 0.3450(3) 0.0124(5) Uani 1 1 d . . . . .
H5 H 0.248234 0.236589 0.303874 0.015 Uiso 1 1 calc R U . . .
C6 C 0.2456(3) 0.4287(3) 0.2798(2) 0.0127(5) Uani 1 1 d . . . . .
C7 C 0.2474(3) 0.4770(3) 0.1502(3) 0.0129(5) Uani 1 1 d . . . . .
C8 C 0.2465(3) 0.4504(3) -0.0267(3) 0.0182(6) Uani 1 1 d . . . . .
H81 H 0.162366 0.429894 -0.052831 0.022 Uiso 1 1 calc R U . . .
H82 H 0.323885 0.423233 -0.069769 0.022 Uiso 1 1 calc R U . . .
C9 C 0.2607(3) 0.5970(3) -0.0525(3) 0.0147(5) Uani 1 1 d . . . . .
C10 C 0.1442(3) 0.6699(3) -0.1148(3) 0.0221(7) Uani 1 1 d . . . . .
H101 H 0.058526 0.631845 -0.065276 0.033 Uiso 1 1 calc R U . . .
H102 H 0.146000 0.663023 -0.193495 0.033 Uiso 1 1 calc R U . . .
H103 H 0.153124 0.761633 -0.125814 0.033 Uiso 1 1 calc R U . . .
C11 C 0.3976(3) 0.6549(3) -0.1232(3) 0.0202(6) Uani 1 1 d . . . . .
H111 H 0.404035 0.747800 -0.137809 0.030 Uiso 1 1 calc R U . . .
H112 H 0.407163 0.643603 -0.200294 0.030 Uiso 1 1 calc R U . . .
H113 H 0.469414 0.610610 -0.076852 0.030 Uiso 1 1 calc R U . . .
C12 C 0.2500(3) 0.5632(3) 0.5310(2) 0.0120(5) Uani 1 1 d . . . . .
C13 C 0.3736(3) 0.6586(3) 0.4776(3) 0.0159(6) Uani 1 1 d . . . . .
H131 H 0.456057 0.609829 0.485671 0.024 Uiso 1 1 calc R U . . .
H132 H 0.375084 0.717553 0.520832 0.024 Uiso 1 1 calc R U . . .
H133 H 0.368341 0.709214 0.392285 0.024 Uiso 1 1 calc R U . . .
C14 C 0.1191(3) 0.6374(3) 0.5225(3) 0.0170(6) Uani 1 1 d . . . . .
H141 H 0.109474 0.686426 0.437774 0.025 Uiso 1 1 calc R U . . .
H142 H 0.122458 0.697578 0.564286 0.025 Uiso 1 1 calc R U . . .
H143 H 0.041913 0.575453 0.560088 0.025 Uiso 1 1 calc R U . . .
C15 C 0.2630(3) 0.4899(3) 0.6650(3) 0.0192(6) Uani 1 1 d . . . . .
H151 H 0.183262 0.431682 0.703890 0.029 Uiso 1 1 calc R U . . .
H152 H 0.270233 0.552415 0.703726 0.029 Uiso 1 1 calc R U . . .
H153 H 0.343821 0.438724 0.672663 0.029 Uiso 1 1 calc R U . . .
C16 C 0.2374(3) 0.0999(3) 0.5463(3) 0.0155(6) Uani 1 1 d . . . . .
C17 C 0.1018(4) 0.0647(3) 0.6257(3) 0.0284(8) Uani 1 1 d . . . . .
H171 H 0.094926 0.111596 0.680462 0.043 Uiso 1 1 calc R U . . .
H172 H 0.094466 -0.029074 0.672698 0.043 Uiso 1 1 calc R U . . .
H173 H 0.028978 0.089017 0.575163 0.043 Uiso 1 1 calc R U . . .
C18 C 0.3509(4) 0.0675(3) 0.6264(4) 0.0311(8) Uani 1 1 d . . . . .
H181 H 0.438346 0.090956 0.575732 0.047 Uiso 1 1 calc R U . . .
H182 H 0.345642 -0.025826 0.675356 0.047 Uiso 1 1 calc R U . . .
H183 H 0.341268 0.116585 0.679191 0.047 Uiso 1 1 calc R U . . .
C19 C 0.2524(4) 0.0170(3) 0.4693(3) 0.0278(8) Uani 1 1 d . . . . .
H191 H 0.179453 0.034198 0.418832 0.042 Uiso 1 1 calc R U . . .
H192 H 0.247790 -0.075213 0.521889 0.042 Uiso 1 1 calc R U . . .
H193 H 0.339446 0.038931 0.418072 0.042 Uiso 1 1 calc R U . . .
C20 C 0.1500(4) 1.0601(3) 0.1000(3) 0.0269(7) Uani 1 1 d . . . . .
H201 H 0.195180 1.089379 0.017181 0.040 Uiso 1 1 calc R U . . .
H202 H 0.145701 1.133258 0.126734 0.040 Uiso 1 1 calc R U . . .
H203 H 0.058450 1.026641 0.103385 0.040 Uiso 1 1 calc R U . . .
C21 C 0.4064(4) 1.0176(3) 0.1660(3) 0.0249(7) Uani 1 1 d . . . . .
H211 H 0.473292 0.955487 0.202877 0.037 Uiso 1 1 calc R U . . .
H212 H 0.401261 1.085341 0.199800 0.037 Uiso 1 1 calc R U . . .
H213 H 0.433025 1.057423 0.078885 0.037 Uiso 1 1 calc R U . . .

loop_
_atom_site_aniso_label
_atom_site_aniso_U_11
_atom_site_aniso_U_22
_atom_site_aniso_U_33
_atom_site_aniso_U_23
_atom_site_aniso_U_13
_atom_site_aniso_U_12
Re1 0.01392(5) 0.00987(5) 0.00881(5) -0.00244(4) -0.00140(3) 0.00088(4)
Cl1 0.0174(3) 0.0256(4) 0.0210(4) -0.0103(3) -0.0037(3) 0.0031(3)
Cl2 0.0161(3) 0.0216(4) 0.0203(4) -0.0081(3) -0.0016(3) 0.0023(3)
S1 0.0204(4) 0.0145(3) 0.0159(3) -0.0043(3) -0.0018(3) 0.0009(3)
O1 0.0243(11) 0.0144(10) 0.0141(10) -0.0041(8) -0.0020(8) 0.0001(9)
O2 0.0199(10) 0.0093(9) 0.0094(9) -0.0029(7) -0.0017(8) 0.0022(8)
O3 0.0277(12) 0.0142(10) 0.0107(10) -0.0074(8) -0.0017(8) 0.0005(9)
N1 0.0159(11) 0.0137(11) 0.0093(11) -0.0051(9) -0.0016(9) 0.0013(9)
C1 0.0105(12) 0.0090(12) 0.0119(12) -0.0029(10) -0.0006(10) 0.0003(10)
C2 0.0096(12) 0.0116(12) 0.0120(12) -0.0057(10) -0.0021(10) 0.0000(10)
C3 0.0140(13) 0.0133(13) 0.0105(12) -0.0042(10) -0.0039(10) 0.0026(10)
C4 0.0119(12) 0.0116(13) 0.0150(13) -0.0048(11) -0.0025(10) 0.0010(10)
C5 0.0149(13) 0.0119(13) 0.0130(13) -0.0070(11) -0.0037(10) 0.0027(10)
C6 0.0151(13) 0.0134(13) 0.0098(12) -0.0051(10) -0.0004(10) 0.0013(10)
C7 0.0134(13) 0.0146(13) 0.0138(13) -0.0087(11) -0.0015(10) -0.0007(10)
C8 0.0261(16) 0.0210(15) 0.0097(13) -0.0085(12) -0.0014(11) -0.0003(12)
C9 0.0184(14) 0.0179(14) 0.0100(13) -0.0078(11) -0.0015(10) 0.0015(11)
C10 0.0241(16) 0.0310(18) 0.0169(15) -0.0133(13) -0.0098(12) 0.0086(13)
C11 0.0212(15) 0.0252(16) 0.0148(14) -0.0101(12) 0.0036(12) -0.0041(13)
C12 0.0149(13) 0.0125(13) 0.0076(12) -0.0028(10) -0.0013(10) 0.0012(10)
C13 0.0140(13) 0.0164(14) 0.0195(14) -0.0094(12) -0.0015(11) -0.0022(11)
C14 0.0152(13) 0.0196(15) 0.0203(15) -0.0124(12) -0.0018(11) 0.0044(11)
C15 0.0308(17) 0.0170(14) 0.0120(13) -0.0070(12) -0.0060(12) 0.0006(13)
C16 0.0183(14) 0.0091(13) 0.0178(14) -0.0034(11) -0.0022(11) 0.0019(11)
C17 0.0254(17) 0.0135(15) 0.036(2) -0.0015(14) 0.0091(15) -0.0027(13)
C18 0.037(2) 0.0138(15) 0.039(2) -0.0008(14) -0.0217(17) 0.0049(14)
C19 0.044(2) 0.0127(15) 0.0268(18) -0.0086(13) -0.0027(16) 0.0025(14)
C20 0.0300(18) 0.0202(16) 0.0315(19) -0.0088(14) -0.0104(15) 0.0070(14)
C21 0.0270(17) 0.0255(17) 0.0231(17) -0.0103(14) -0.0027(13) 0.0001(14)

loop_
_atom_type_symbol
_atom_type_description
_atom_type_scat_dispersion_real
_atom_type_scat_dispersion_imag
_atom_type_scat_source
C C 0.0033 0.0016 'International Tables Vol C Tables 4.2.6.8 and 6.1.1.4'
H H 0.0000 0.0000 'International Tables Vol C Tables 4.2.6.8 and 6.1.1.4'
N N 0.0061 0.0033 'International Tables Vol C Tables 4.2.6.8 and 6.1.1.4'
O O 0.0106 0.0060 'International Tables Vol C Tables 4.2.6.8 and 6.1.1.4'
S S 0.1246 0.1234 'International Tables Vol C Tables 4.2.6.8 and 6.1.1.4'
Cl Cl 0.1484 0.1585 'International Tables Vol C Tables 4.2.6.8 and 6.1.1.4'
Re Re -1.0185 7.2310 'International Tables Vol C Tables 4.2.6.8 and 6.1.1.4'

loop_
_exptl_crystal_face_index_h
_exptl_crystal_face_index_k
_exptl_crystal_face_index_l
_exptl_crystal_face_perp_dist
10 -3 -10 0.0493
5 -12 -12 0.0456
-5 -14 -5 0.0530
-11 -7 4 0.0399
-4 13 12 0.0419
4 15 7 0.0547
6 -12 -11 0.0458
9 -12 -5 0.0442
-2 10 16 0.0415
-10 11 0 0.0564
-4 -5 -17 0.0762
5 3 16 0.0685
-9 12 5 0.0451
-3 -9 8 0.0399
3 9 -8 0.0399
0 -14 0 0.0396
0 14 0 0.0396
3 -15 -7 0.0391
3 0 16 0.0531
-11 8 8 0.0442
4 9 -7 0.0371
2 13 -2 0.0376
2 -9 9 0.0428

loop_
_geom_angle_atom_site_label_1
_geom_angle_atom_site_label_2
_geom_angle_atom_site_label_3
_geom_angle
_geom_angle_site_symmetry_1
_geom_angle_site_symmetry_3
_geom_angle_publ_flag
Cl2 Re1 Cl1 170.48(3) . . ?
Cl2 Re1 S1 88.34(3) . . ?
S1 Re1 Cl1 93.23(3) . . ?
O1 Re1 Cl1 92.54(8) . . ?
O1 Re1 Cl2 96.67(8) . . ?
O1 Re1 S1 95.34(7) . . ?
O1 Re1 O2 175.86(10) . . ?
O1 Re1 N1 95.33(10) . . ?
O2 Re1 Cl1 83.96(7) . . ?
O2 Re1 Cl2 86.74(7) . . ?
O2 Re1 S1 87.07(6) . . ?
O2 Re1 N1 82.39(9) . . ?
N1 Re1 Cl1 88.24(7) . . ?
N1 Re1 Cl2 88.49(7) . . ?
N1 Re1 S1 169.15(7) . . ?
C20 S1 Re1 105.58(12) . . ?
C20 S1 C21 99.94(17) . . ?
C21 S1 Re1 109.35(11) . . ?
C1 O2 Re1 141.24(18) . . ?
C7 O3 C8 107.7(2) . . ?
C7 N1 Re1 126.58(19) . . ?
C7 N1 C9 109.5(2) . . ?
C9 N1 Re1 123.91(18) . . ?
O2 C1 C2 120.7(2) . . ?
O2 C1 C6 119.0(2) . . ?
C6 C1 C2 120.3(2) . . ?
C1 C2 C12 120.9(2) . . ?
C3 C2 C1 117.2(2) . . ?
C3 C2 C12 121.9(2) . . ?
C2 C3 H3 118.2 . . ?
C2 C3 C4 123.7(3) . . ?
C4 C3 H3 118.2 . . ?
C3 C4 C16 118.9(3) . . ?
C5 C4 C3 117.8(3) . . ?
C5 C4 C16 123.3(3) . . ?
C4 C5 H5 119.6 . . ?
C4 C5 C6 120.8(3) . . ?
C6 C5 H5 119.6 . . ?
C1 C6 C7 120.4(3) . . ?
C5 C6 C1 120.1(3) . . ?
C5 C6 C7 119.5(2) . . ?
O3 C7 C6 115.4(2) . . ?
N1 C7 O3 115.4(2) . . ?
N1 C7 C6 129.2(3) . . ?
O3 C8 H81 110.6 . . ?
O3 C8 H82 110.6 . . ?
O3 C8 C9 105.9(2) . . ?
H81 C8 H82 108.7 . . ?
C9 C8 H81 110.6 . . ?
C9 C8 H82 110.6 . . ?
N1 C9 C8 101.3(2) . . ?
N1 C9 C10 110.7(2) . . ?
N1 C9 C11 109.7(2) . . ?
C10 C9 C8 111.4(3) . . ?
C10 C9 C11 112.1(3) . . ?
C11 C9 C8 111.2(2) . . ?
C9 C10 H101 109.5 . . ?
C9 C10 H102 109.5 . . ?
C9 C10 H103 109.5 . . ?
H101 C10 H102 109.5 . . ?
H101 C10 H103 109.5 . . ?
H102 C10 H103 109.5 . . ?
C9 C11 H111 109.5 . . ?
C9 C11 H112 109.5 . . ?
C9 C11 H113 109.5 . . ?
H111 C11 H112 109.5 . . ?
H111 C11 H113 109.5 . . ?
H112 C11 H113 109.5 . . ?
C2 C12 C13 110.4(2) . . ?
C2 C12 C14 110.0(2) . . ?
C2 C12 C15 111.1(2) . . ?
C14 C12 C13 110.6(2) . . ?
C15 C12 C13 106.7(2) . . ?
C15 C12 C14 108.0(2) . . ?
C12 C13 H131 109.5 . . ?
C12 C13 H132 109.5 . . ?
C12 C13 H133 109.5 . . ?
H131 C13 H132 109.5 . . ?
H131 C13 H133 109.5 . . ?
H132 C13 H133 109.5 . . ?
C12 C14 H141 109.5 . . ?
C12 C14 H142 109.5 . . ?
C12 C14 H143 109.5 . . ?
H141 C14 H142 109.5 . . ?
H141 C14 H143 109.5 . . ?
H142 C14 H143 109.5 . . ?
C12 C15 H151 109.5 . . ?
C12 C15 H152 109.5 . . ?
C12 C15 H153 109.5 . . ?
H151 C15 H152 109.5 . . ?
H151 C15 H153 109.5 . . ?
H152 C15 H153 109.5 . . ?
C4 C16 C18 110.1(2) . . ?
C17 C16 C4 108.8(2) . . ?
C17 C16 C18 109.1(3) . . ?
C17 C16 C19 109.0(3) . . ?
C19 C16 C4 112.0(3) . . ?
C19 C16 C18 107.9(3) . . ?
C16 C17 H171 109.5 . . ?
C16 C17 H172 109.5 . . ?
C16 C17 H173 109.5 . . ?
H171 C17 H172 109.5 . . ?
H171 C17 H173 109.5 . . ?
H172 C17 H173 109.5 . . ?
C16 C18 H181 109.5 . . ?
C16 C18 H182 109.5 . . ?
C16 C18 H183 109.5 . . ?
H181 C18 H182 109.5 . . ?
H181 C18 H183 109.5 . . ?
H182 C18 H183 109.5 . . ?
C16 C19 H191 109.5 . . ?
C16 C19 H192 109.5 . . ?
C16 C19 H193 109.5 . . ?
H191 C19 H192 109.5 . . ?
H191 C19 H193 109.5 . . ?
H192 C19 H193 109.5 . . ?
S1 C20 H201 109.5 . . ?
S1 C20 H202 109.5 . . ?
S1 C20 H203 109.5 . . ?
H201 C20 H202 109.5 . . ?
H201 C20 H203 109.5 . . ?
H202 C20 H203 109.5 . . ?
S1 C21 H211 109.5 . . ?
S1 C21 H212 109.5 . . ?
S1 C21 H213 109.5 . . ?
H211 C21 H212 109.5 . . ?
H211 C21 H213 109.5 . . ?
H212 C21 H213 109.5 . . ?

loop_
_geom_bond_atom_site_label_1
_geom_bond_atom_site_label_2
_geom_bond_distance
_geom_bond_site_symmetry_2
_geom_bond_publ_flag
Re1 Cl1 2.4149(8) . ?
Re1 Cl2 2.3962(7) . ?
Re1 S1 2.4128(8) . ?
Re1 O1 1.691(2) . ?
Re1 O2 1.929(2) . ?
Re1 N1 2.128(2) . ?
S1 C20 1.797(3) . ?
S1 C21 1.813(4) . ?
O2 C1 1.331(3) . ?
O3 C7 1.354(3) . ?
O3 C8 1.452(4) . ?
N1 C7 1.297(4) . ?
N1 C9 1.510(4) . ?
C1 C2 1.415(4) . ?
C1 C6 1.405(4) . ?
C2 C3 1.385(4) . ?
C2 C12 1.536(4) . ?
C3 H3 0.9500 . ?
C3 C4 1.408(4) . ?
C4 C5 1.387(4) . ?
C4 C16 1.534(4) . ?
C5 H5 0.9500 . ?
C5 C6 1.400(4) . ?
C6 C7 1.451(4) . ?
C8 H81 0.9900 . ?
C8 H82 0.9900 . ?
C8 C9 1.543(4) . ?
C9 C10 1.527(4) . ?
C9 C11 1.527(4) . ?
C10 H101 0.9800 . ?
C10 H102 0.9800 . ?
C10 H103 0.9800 . ?
C11 H111 0.9800 . ?
C11 H112 0.9800 . ?
C11 H113 0.9800 . ?
C12 C13 1.541(4) . ?
C12 C14 1.538(4) . ?
C12 C15 1.537(4) . ?
C13 H131 0.9800 . ?
C13 H132 0.9800 . ?
C13 H133 0.9800 . ?
C14 H141 0.9800 . ?
C14 H142 0.9800 . ?
C14 H143 0.9800 . ?
C15 H151 0.9800 . ?
C15 H152 0.9800 . ?
C15 H153 0.9800 . ?
C16 C17 1.524(4) . ?
C16 C18 1.535(4) . ?
C16 C19 1.531(4) . ?
C17 H171 0.9800 . ?
C17 H172 0.9800 . ?
C17 H173 0.9800 . ?
C18 H181 0.9800 . ?
C18 H182 0.9800 . ?
C18 H183 0.9800 . ?
C19 H191 0.9800 . ?
C19 H192 0.9800 . ?
C19 H193 0.9800 . ?
C20 H201 0.9800 . ?
C20 H202 0.9800 . ?
C20 H203 0.9800 . ?
C21 H211 0.9800 . ?
C21 H212 0.9800 . ?
C21 H213 0.9800 . ?

loop_
_geom_torsion_atom_site_label_1
_geom_torsion_atom_site_label_2
_geom_torsion_atom_site_label_3
_geom_torsion_atom_site_label_4
_geom_torsion
_geom_torsion_site_symmetry_1
_geom_torsion_site_symmetry_2
_geom_torsion_site_symmetry_3
_geom_torsion_site_symmetry_4
_geom_torsion_publ_flag
Re1 O2 C1 C2 165.6(2) . . . . ?
Re1 O2 C1 C6 -15.4(4) . . . . ?
Re1 N1 C7 O3 178.31(18) . . . . ?
Re1 N1 C7 C6 -2.6(4) . . . . ?
Re1 N1 C9 C8 -176.71(19) . . . . ?
Re1 N1 C9 C10 -58.5(3) . . . . ?
Re1 N1 C9 C11 65.7(3) . . . . ?
O2 C1 C2 C3 175.4(3) . . . . ?
O2 C1 C2 C12 -4.0(4) . . . . ?
O2 C1 C6 C5 -176.2(3) . . . . ?
O2 C1 C6 C7 3.5(4) . . . . ?
O3 C8 C9 N1 -4.1(3) . . . . ?
O3 C8 C9 C10 -121.8(3) . . . . ?
O3 C8 C9 C11 112.4(3) . . . . ?
C1 C2 C3 C4 1.9(4) . . . . ?
C1 C2 C12 C13 -58.1(3) . . . . ?
C1 C2 C12 C14 64.3(3) . . . . ?
C1 C2 C12 C15 -176.2(3) . . . . ?
C1 C6 C7 O3 -177.0(3) . . . . ?
C1 C6 C7 N1 3.9(5) . . . . ?
C2 C1 C6 C5 2.7(4) . . . . ?
C2 C1 C6 C7 -177.5(3) . . . . ?
C2 C3 C4 C5 0.6(4) . . . . ?
C2 C3 C4 C16 -177.7(3) . . . . ?
C3 C2 C12 C13 122.6(3) . . . . ?
C3 C2 C12 C14 -115.1(3) . . . . ?
C3 C2 C12 C15 4.4(4) . . . . ?
C3 C4 C5 C6 -1.5(4) . . . . ?
C3 C4 C16 C17 65.5(4) . . . . ?
C3 C4 C16 C18 -54.1(4) . . . . ?
C3 C4 C16 C19 -174.1(3) . . . . ?
C4 C5 C6 C1 -0.1(4) . . . . ?
C4 C5 C6 C7 -179.8(3) . . . . ?
C5 C4 C16 C17 -112.7(3) . . . . ?
C5 C4 C16 C18 127.8(3) . . . . ?
C5 C4 C16 C19 7.8(4) . . . . ?
C5 C6 C7 O3 2.8(4) . . . . ?
C5 C6 C7 N1 -176.3(3) . . . . ?
C6 C1 C2 C3 -3.5(4) . . . . ?
C6 C1 C2 C12 177.1(3) . . . . ?
C7 O3 C8 C9 3.1(3) . . . . ?
C7 N1 C9 C8 3.9(3) . . . . ?
C7 N1 C9 C10 122.1(3) . . . . ?
C7 N1 C9 C11 -113.7(3) . . . . ?
C8 O3 C7 N1 -0.5(3) . . . . ?
C8 O3 C7 C6 -179.8(2) . . . . ?
C9 N1 C7 O3 -2.3(3) . . . . ?
C9 N1 C7 C6 176.8(3) . . . . ?
C12 C2 C3 C4 -178.7(3) . . . . ?
C16 C4 C5 C6 176.6(3) . . . . ?

loop_
_exptl_oxdiff_crystal_face_indexfrac_h
_exptl_oxdiff_crystal_face_indexfrac_k
_exptl_oxdiff_crystal_face_indexfrac_l
_exptl_oxdiff_crystal_face_x
_exptl_oxdiff_crystal_face_y
_exptl_oxdiff_crystal_face_z
10.0170 -3.4307 -10.4263 0.1488 0.6115 -0.7771
5.2076 -11.9573 -12.3983 0.0061 0.0106 -0.9999
-5.4578 -14.4141 -5.4873 -0.1950 -0.8250 -0.5304
-10.5197 -6.5186 4.0076 -0.2271 -0.9479 0.2233
-4.3378 12.7619 12.2491 0.0145 0.0758 0.9970
4.4238 14.8877 6.6455 0.1805 0.7655 0.6176
5.9026 -12.2740 -11.3071 0.0905 -0.0181 -0.9957
8.7864 -12.1075 -5.3214 0.4685 -0.1087 -0.8768
-1.7946 10.2416 15.5950 0.3250 -0.0809 0.9422
-9.9777 10.7452 0.4334 -0.6946 0.1634 0.7006
-4.2035 -4.5179 -16.7086 -0.7825 0.1889 -0.5934
5.2928 3.1083 16.2198 0.8455 -0.2036 0.4937
-8.9815 11.9904 4.7189 -0.4998 0.1163 0.8583
-2.5829 -9.3792 8.0298 0.3839 -0.9233 0.0147
2.5829 9.3792 -8.0298 -0.3839 0.9233 -0.0147
0.4130 -14.3868 0.3698 0.3282 -0.7940 -0.5117
-0.4130 14.3868 -0.3698 -0.3282 0.7940 0.5117
3.2119 -15.1676 -7.1921 0.1807 -0.4422 -0.8785
2.7941 -0.0959 15.7213 0.7674 -0.4672 0.4391
-10.5611 8.0351 8.2809 -0.3551 -0.3000 0.8854
4.0213 9.3867 -7.3283 -0.2850 0.9579 -0.0348
1.8457 13.3696 -2.1978 -0.2689 0.8991 0.3453
1.8726 -8.8200 9.4510 0.6494 -0.7586 -0.0534
